data_7160217
loop_
_publ_author_name
'Cheruthu, Nusaiba Madappuram'
'Hashim, P. K.'
'Sahu, Saugata'
'Takahashi, Kiyonori'
'Nakamura, Takayoshi'
'Mitomo, Hideyuki'
'Ijiro, Kuniharu'
'Tamaoki, Nobuyuki'

_publ_section_title
;
 Azophotoswitches containing thiazole, isothiazole, thiadiazole, and
 isothiadiazole
;
_journal_name_full 'Organic &amp; Biomolecular Chemistry'
_journal_paper_doi 10.1039/D4OB01573H
_journal_year 2024
_chemical_formula_moiety 'C8 H8 N4 S2'
_chemical_formula_sum 'C8 H8 N4 S2'
_chemical_formula_weight 224.30
_space_group_crystal_system monoclinic
_space_group_IT_number 14
_space_group_name_Hall '-P 2ybc'
_space_group_name_H-M_alt 'P 1 21/c 1'
_atom_sites_solution_hydrogens geom
_atom_sites_solution_primary dual
_audit_creation_date 2024-07-09
_audit_creation_method
;
Olex2 1.5-ac5-023
(compiled 2022.04.12 svn.rca3783a0 for Rigaku Oxford Diffraction, GUI svn.r6498)
;
_audit_update_record
;
2024-07-16 deposited with the CCDC.	2024-11-06 downloaded from the CCDC.
;
_cell_angle_alpha 90
_cell_angle_beta 95.829(6)
_cell_angle_gamma 90
_cell_formula_units_Z 4
_cell_length_a 18.2855(12)
_cell_length_b 4.9987(3)
_cell_length_c 11.3283(7)
_cell_measurement_reflns_used 2648
_cell_measurement_temperature 292.95(10)
_cell_measurement_theta_max 27.3360
_cell_measurement_theta_min 2.2800
_cell_volume 1030.10(11)
_computing_cell_refinement 'CrysAlisPro 1.171.42.67a (Rigaku OD, 2022)'
_computing_data_collection 'CrysAlisPro 1.171.42.67a (Rigaku OD, 2022)'
_computing_data_reduction 'CrysAlisPro 1.171.42.67a (Rigaku OD, 2022)'
_computing_molecular_graphics 'Olex2 1.5-ac5-023 (Dolomanov et al., 2009)'
_computing_publication_material 'Olex2 1.5-ac5-023 (Dolomanov et al., 2009)'
_computing_structure_refinement 'SHELXL 2018/3 (Sheldrick, 2015)'
_computing_structure_solution 'SHELXT  (Sheldrick, 2015)'
_diffrn_ambient_environment air
_diffrn_ambient_temperature 292.95(10)
_diffrn_detector 'Hybrid Pixel Array Detector'
_diffrn_detector_area_resol_mean 10.0000
_diffrn_detector_type HyPix
_diffrn_measured_fraction_theta_full 0.996
_diffrn_measured_fraction_theta_max 0.870
_diffrn_measurement_details
;
List of Runs (angles in degrees, time in seconds):

  # Type    Start    End  Width  t~exp~   \w     \q     \k     \f   Frames
#--------------------------------------------------------------------------
  1  \w   -102.00  -9.00   0.50    1.01    --  -21.77 -42.00 106.00  186
  2  \w     -1.00  25.00   0.50    1.01    --  -21.77 -99.00  30.00   52
  3  \w     -5.00  36.00   0.50    1.01    --  -21.77 -99.00   0.00   82
  4  \w    -12.00  36.00   0.50    1.01    --  -21.77 -99.00-120.00   96
  5  \w    -40.00  51.00   0.50    1.01    --  -21.77  42.00-100.00  182
  6  \w     47.00 101.00   0.50    1.01    --   21.93 178.00 150.00  108
;
_diffrn_measurement_device 'four-circle diffractometer'
_diffrn_measurement_device_type 'XtaLAB Synergy R, HyPix'
_diffrn_measurement_method '\w scans'
_diffrn_orient_matrix_type 'CrysAlisPro convention (1999,Acta A55,543-557)'
_diffrn_orient_matrix_UB_11 -0.0316475000
_diffrn_orient_matrix_UB_12 0.0722043000
_diffrn_orient_matrix_UB_13 -0.0230426000
_diffrn_orient_matrix_UB_21 -0.0122997000
_diffrn_orient_matrix_UB_22 0.0038856000
_diffrn_orient_matrix_UB_23 0.0574333000
_diffrn_orient_matrix_UB_31 0.0191094000
_diffrn_orient_matrix_UB_32 0.1220360000
_diffrn_orient_matrix_UB_33 0.0118586000
_diffrn_radiation_monochromator mirror
_diffrn_radiation_probe x-ray
_diffrn_radiation_type 'Mo K\a'
_diffrn_radiation_wavelength 0.71073
_diffrn_reflns_av_R_equivalents 0.0279
_diffrn_reflns_av_unetI/netI 0.0424
_diffrn_reflns_Laue_measured_fraction_full 0.996
_diffrn_reflns_Laue_measured_fraction_max 0.870
_diffrn_reflns_limit_h_max 22
_diffrn_reflns_limit_h_min -21
_diffrn_reflns_limit_k_max 6
_diffrn_reflns_limit_k_min -6
_diffrn_reflns_limit_l_max 13
_diffrn_reflns_limit_l_min -14
_diffrn_reflns_number 6044
_diffrn_reflns_point_group_measured_fraction_full 0.996
_diffrn_reflns_point_group_measured_fraction_max 0.870
_diffrn_reflns_theta_full 25.242
_diffrn_reflns_theta_max 28.795
_diffrn_reflns_theta_min 2.239
_diffrn_source 'micro-focus sealed X-ray tube'
_diffrn_source_type 'Mova (Mo) X-ray Source'
_exptl_absorpt_coefficient_mu 0.481
_exptl_absorpt_correction_T_max 1.00000
_exptl_absorpt_correction_T_min 0.59482
_exptl_absorpt_correction_type multi-scan
_exptl_absorpt_process_details
;
CrysAlisPro 1.171.42.67a (Rigaku Oxford Diffraction, 2022)
Empirical absorption correction using spherical harmonics,
implemented in SCALE3 ABSPACK scaling algorithm.
;
_exptl_crystal_colour orange
_exptl_crystal_colour_primary orange
_exptl_crystal_density_diffrn 1.446
_exptl_crystal_description block
_exptl_crystal_F_000 464
_exptl_crystal_size_max 0.8
_exptl_crystal_size_mid 0.15
_exptl_crystal_size_min 0.1
_refine_diff_density_max 0.347
_refine_diff_density_min -0.364
_refine_diff_density_rms 0.064
_refine_ls_extinction_method none
_refine_ls_goodness_of_fit_ref 1.052
_refine_ls_hydrogen_treatment constr
_refine_ls_matrix_type full
_refine_ls_number_parameters 129
_refine_ls_number_reflns 2342
_refine_ls_number_restraints 0
_refine_ls_restrained_S_all 1.052
_refine_ls_R_factor_all 0.0810
_refine_ls_R_factor_gt 0.0559
_refine_ls_shift/su_max 0.002
_refine_ls_shift/su_mean 0.000
_refine_ls_structure_factor_coef Fsqd
_refine_ls_weighting_details 'w=1/[\s^2^(Fo^2^)+(0.0775P)^2^+0.6087P] where P=(Fo^2^+2Fc^2^)/3'
_refine_ls_weighting_scheme calc
_refine_ls_wR_factor_gt 0.1542
_refine_ls_wR_factor_ref 0.1738
_reflns_Friedel_coverage 0.000
_reflns_number_gt 1600
_reflns_number_total 2342
_reflns_threshold_expression 'I > 2\s(I)'
_cod_data_source_file d4ob01573h2.cif
_cod_data_source_block exp_2955_auto
_cod_original_cell_volume 1030.08(11)
_cod_database_code 7160217
_shelx_shelxl_version_number 2018/3
_chemical_oxdiff_formula C8H8N4S2
_chemical_oxdiff_usercomment 293K
_shelx_space_group_comment
;
The symmetry employed for this shelxl refinement is uniquely defined
by the following loop, which should always be used as a source of
symmetry information in preference to the above space-group names.
They are only intended as comments.
;
_shelx_estimated_absorpt_t_max 0.953
_shelx_estimated_absorpt_t_min 0.699
_olex2_refinement_description
;
1. Fixed Uiso
 At 1.2 times of:
  All C(H) groups
 At 1.5 times of:
  All C(H,H,H) groups
2.a Aromatic/amide H refined with riding coordinates:
 C3(H3), C11(H11)
2.b Idealised Me refined as rotating group:
 C13(H13A,H13B,H13C), C14(H14A,H14B,H14C)
;
_olex2_exptl_crystal_mounting_method 'MiTeGen Micromount'
_olex2_submission_special_instructions 'No special instructions were received'
_oxdiff_exptl_absorpt_empirical_details
;
Empirical correction (ABSPACK) includes:
- Absorption correction using spherical harmonics
- Frame scaling
;
_oxdiff_exptl_absorpt_empirical_full_max 2.592
_oxdiff_exptl_absorpt_empirical_full_min 0.351

loop_
_space_group_symop_operation_xyz
'x, y, z'
'-x, y+1/2, -z+1/2'
'-x, -y, -z'
'x, -y-1/2, z-1/2'

loop_
_atom_site_label
_atom_site_type_symbol
_atom_site_fract_x
_atom_site_fract_y
_atom_site_fract_z
_atom_site_U_iso_or_equiv
_atom_site_adp_type
_atom_site_occupancy
_atom_site_site_symmetry_order
_atom_site_calc_flag
_atom_site_refinement_flags_posn
_atom_site_refinement_flags_adp
_atom_site_refinement_flags_occupancy
_atom_site_disorder_assembly
_atom_site_disorder_group
S9 S 0.81544(5) 0.83433(16) 0.86551(7) 0.0594(3) Uani 1 1 d . . . . .
S1 S 0.69877(6) 0.1471(2) 0.51410(8) 0.0764(3) Uani 1 1 d . . . . .
N6 N 0.73708(15) 0.4307(5) 0.7219(2) 0.0592(7) Uani 1 1 d . . . . .
N7 N 0.78703(15) 0.5193(5) 0.6648(2) 0.0593(7) Uani 1 1 d . . . . .
N12 N 0.88865(16) 0.8069(5) 0.6832(2) 0.0625(7) Uani 1 1 d . . . . .
N5 N 0.63145(19) -0.0720(7) 0.5131(3) 0.0817(9) Uani 1 1 d . . . . .
C8 C 0.83089(18) 0.7109(6) 0.7279(3) 0.0541(7) Uani 1 1 d . . . . .
C10 C 0.89230(17) 1.0296(6) 0.8649(3) 0.0546(7) Uani 1 1 d . . . . .
C3 C 0.63990(18) 0.0975(7) 0.7033(3) 0.0609(8) Uani 1 1 d . . . . .
H3 H 0.627545 0.113627 0.780577 0.073 Uiso 1 1 calc R U . . .
C2 C 0.69295(18) 0.2384(6) 0.6584(3) 0.0571(8) Uani 1 1 d . . . . .
C4 C 0.60484(19) -0.0807(7) 0.6165(3) 0.0665(9) Uani 1 1 d . . . . .
C11 C 0.92285(19) 0.9861(7) 0.7617(3) 0.0652(9) Uani 1 1 d . . . . .
H11 H 0.965350 1.074852 0.745252 0.078 Uiso 1 1 calc R U . . .
C13 C 0.9190(2) 1.2109(7) 0.9648(3) 0.0703(9) Uani 1 1 d . . . . .
H13A H 0.881092 1.336662 0.978483 0.106 Uiso 1 1 calc R U . . .
H13B H 0.961762 1.305683 0.944980 0.106 Uiso 1 1 calc R U . . .
H13C H 0.931381 1.107014 1.035318 0.106 Uiso 1 1 calc R U . . .
C14 C 0.5428(2) -0.2649(9) 0.6365(5) 0.0972(14) Uani 1 1 d . . . . .
H14A H 0.496976 -0.181387 0.608872 0.146 Uiso 1 1 calc R U . . .
H14B H 0.543686 -0.302844 0.719740 0.146 Uiso 1 1 calc R U . . .
H14C H 0.547974 -0.428582 0.593852 0.146 Uiso 1 1 calc R U . . .

loop_
_atom_site_aniso_label
_atom_site_aniso_U_11
_atom_site_aniso_U_22
_atom_site_aniso_U_33
_atom_site_aniso_U_23
_atom_site_aniso_U_13
_atom_site_aniso_U_12
S9 0.0600(5) 0.0658(5) 0.0523(5) -0.0017(3) 0.0057(4) 0.0007(4)
S1 0.0812(7) 0.0936(7) 0.0534(5) -0.0116(4) 0.0017(5) -0.0040(5)
N6 0.0590(16) 0.0684(15) 0.0493(14) 0.0018(12) 0.0002(12) 0.0027(13)
N7 0.0577(16) 0.0687(16) 0.0506(15) 0.0047(12) 0.0011(12) 0.0073(13)
N12 0.0627(17) 0.0737(17) 0.0524(16) -0.0010(12) 0.0129(13) -0.0108(14)
N5 0.079(2) 0.086(2) 0.076(2) -0.0218(17) -0.0095(17) 0.0005(17)
C8 0.0550(18) 0.0570(16) 0.0490(17) 0.0033(13) -0.0007(14) 0.0055(13)
C10 0.0557(18) 0.0489(15) 0.0574(18) 0.0045(13) -0.0032(14) 0.0067(13)
C3 0.0541(19) 0.075(2) 0.0532(18) -0.0025(15) 0.0013(14) 0.0016(15)
C2 0.0543(19) 0.0632(17) 0.0511(18) -0.0011(14) -0.0079(14) 0.0090(14)
C4 0.054(2) 0.0609(18) 0.081(3) -0.0049(17) -0.0085(18) 0.0087(15)
C11 0.057(2) 0.070(2) 0.068(2) 0.0022(16) 0.0046(17) -0.0089(16)
C13 0.076(2) 0.0611(19) 0.072(2) -0.0069(16) -0.0031(18) 0.0006(16)
C14 0.077(3) 0.079(2) 0.133(4) -0.011(3) -0.007(3) -0.011(2)

loop_
_atom_type_symbol
_atom_type_description
_atom_type_scat_dispersion_real
_atom_type_scat_dispersion_imag
_atom_type_scat_source
C C 0.0033 0.0016 'International Tables Vol C Tables 4.2.6.8 and 6.1.1.4'
H H 0.0000 0.0000 'International Tables Vol C Tables 4.2.6.8 and 6.1.1.4'
N N 0.0061 0.0033 'International Tables Vol C Tables 4.2.6.8 and 6.1.1.4'
S S 0.1246 0.1234 'International Tables Vol C Tables 4.2.6.8 and 6.1.1.4'

loop_
_geom_angle_atom_site_label_1
_geom_angle_atom_site_label_2
_geom_angle_atom_site_label_3
_geom_angle
_geom_angle_site_symmetry_1
_geom_angle_site_symmetry_3
_geom_angle_publ_flag
C10 S9 C8 89.46(16) . . ?
N5 S1 C2 93.73(18) . . ?
N7 N6 C2 112.8(3) . . ?
N6 N7 C8 112.8(3) . . ?
C8 N12 C11 108.8(3) . . ?
C4 N5 S1 111.1(3) . . ?
N7 C8 S9 124.7(2) . . ?
N12 C8 S9 115.5(2) . . ?
N12 C8 N7 119.8(3) . . ?
C11 C10 S9 108.7(2) . . ?
C11 C10 C13 128.0(3) . . ?
C13 C10 S9 123.3(3) . . ?
C2 C3 C4 111.0(3) . . ?
N6 C2 S1 125.7(3) . . ?
C3 C2 S1 109.9(3) . . ?
C3 C2 N6 124.4(3) . . ?
N5 C4 C3 114.3(3) . . ?
N5 C4 C14 120.7(4) . . ?
C3 C4 C14 125.0(4) . . ?
C10 C11 N12 117.5(3) . . ?

loop_
_geom_bond_atom_site_label_1
_geom_bond_atom_site_label_2
_geom_bond_distance
_geom_bond_site_symmetry_2
_geom_bond_publ_flag
S9 C8 1.726(3) . ?
S9 C10 1.712(3) . ?
S1 N5 1.647(4) . ?
S1 C2 1.710(3) . ?
N6 N7 1.253(4) . ?
N6 C2 1.406(4) . ?
N7 C8 1.398(4) . ?
N12 C8 1.308(4) . ?
N12 C11 1.368(4) . ?
N5 C4 1.314(5) . ?
C10 C11 1.364(5) . ?
C10 C13 1.493(5) . ?
C3 C2 1.340(5) . ?
C3 C4 1.429(5) . ?
C4 C14 1.496(6) . ?
